data_2238529
loop_
_publ_author_name
'Houari, Benayad'
'Louhibi, Samira'
'Boukli-Hacene, Leila'
'Roisnel, Thierry'
'Taleb, Mustapha'

_publ_section_title
;
 (<i>E</i>)-2-[(1<i>H</i>-Imidazol-4-yl)methylidene]hydrazinecarbothioamide
 monohydrate
;
_journal_issue 9
_journal_name_full 'Acta Crystallographica Section E'
_journal_page_first o1469
_journal_paper_doi 10.1107/S1600536813022927
_journal_volume 69
_journal_year 2013
_chemical_formula_iupac 'C5 H7 N5 S, H2 O'
_chemical_formula_moiety 'C5 H7 N5 S, H2 O'
_chemical_formula_sum 'C5 H9 N5 O S'
_chemical_formula_weight 187.23
_chemical_melting_point 0
_space_group_crystal_system monoclinic
_space_group_IT_number 14
_space_group_name_H-M_alt 'P 1 21/c 1'
_symmetry_space_group_name_Hall '-P 2ybc'
_symmetry_space_group_name_H-M 'P 1 21/c 1'
_atom_sites_solution_hydrogens geom
_atom_sites_solution_primary direct
_atom_sites_solution_secondary difmap
_audit_creation_method 'WinGX routine CIF_UPDATE'
_cell_angle_alpha 90
_cell_angle_beta 75.601(2)
_cell_angle_gamma 90
_cell_formula_units_Z 4
_cell_length_a 10.8734(5)
_cell_length_b 11.2416(5)
_cell_length_c 7.0822(3)
_cell_measurement_reflns_used 3274
_cell_measurement_temperature 150(2)
_cell_measurement_theta_max 27.45
_cell_measurement_theta_min 2.65
_cell_volume 838.50(6)
_computing_cell_refinement 'SAINT (Bruker, 2006)'
_computing_data_collection 'APEX2 (Bruker, 2006)'
_computing_data_reduction 'SAINT (Bruker, 2006)'
_computing_molecular_graphics 'Ortep-3 for Windows (Farrugia, 1999)'
_computing_publication_material
;
WinGX publication routines (Farrugia, 2012) and
          <i>CRYSCAL</i> (T. Roisnel, local program)
;
_computing_structure_refinement 'SHELXL-97 (Sheldrick, 2008)'
_computing_structure_solution 'SIR97 (Altomare <i>et al.</i>, 1999)'
_diffrn_ambient_temperature 150(2)
_diffrn_measured_fraction_theta_full 0.991
_diffrn_measured_fraction_theta_max 0.991
_diffrn_measurement_device_type 'Bruker APEXII CCD'
_diffrn_measurement_method 'CCD rotation images, thin slices'
_diffrn_radiation_monochromator graphite
_diffrn_radiation_type MoK\a
_diffrn_radiation_wavelength 0.71073
_diffrn_reflns_av_R_equivalents 0.0311
_diffrn_reflns_limit_h_max 14
_diffrn_reflns_limit_h_min -13
_diffrn_reflns_limit_k_max 13
_diffrn_reflns_limit_k_min -14
_diffrn_reflns_limit_l_max 9
_diffrn_reflns_limit_l_min -9
_diffrn_reflns_number 6537
_diffrn_reflns_theta_full 27.48
_diffrn_reflns_theta_max 27.48
_diffrn_reflns_theta_min 3.48
_exptl_absorpt_coefficient_mu 0.346
_exptl_absorpt_correction_type none
_exptl_crystal_colour colourless
_exptl_crystal_density_diffrn 1.483
_exptl_crystal_density_method 'not measured'
_exptl_crystal_description prism
_exptl_crystal_F_000 392
_exptl_crystal_size_max 0.4
_exptl_crystal_size_mid 0.23
_exptl_crystal_size_min 0.16
_refine_diff_density_max 0.383
_refine_diff_density_min -0.222
_refine_ls_extinction_method none
_refine_ls_goodness_of_fit_ref 1.056
_refine_ls_hydrogen_treatment noref
_refine_ls_matrix_type full
_refine_ls_number_parameters 127
_refine_ls_number_reflns 1903
_refine_ls_number_restraints 0
_refine_ls_restrained_S_all 1.056
_refine_ls_R_factor_all 0.0337
_refine_ls_R_factor_gt 0.0304
_refine_ls_shift/su_max 0.003
_refine_ls_shift/su_mean 0
_refine_ls_structure_factor_coef Fsqd
_refine_ls_weighting_details 'calc w=1/[\s^2^(Fo^2^)+(0.0438P)^2^+0.2645P] where P=(Fo^2^+2Fc^2^)/3'
_refine_ls_weighting_scheme calc
_refine_ls_wR_factor_ref 0.0831
_reflns_number_gt 1726
_reflns_number_total 1903
_reflns_threshold_expression >2sigma(I)
_cod_data_source_file lh5642.cif
_cod_data_source_block I
_cod_database_code 2238529

loop_
_symmetry_equiv_pos_as_xyz
'x, y, z'
'-x, y+1/2, -z+1/2'
'-x, -y, -z'
'x, -y-1/2, z-1/2'

loop_
_atom_site_type_symbol
_atom_site_label
_atom_site_fract_x
_atom_site_fract_y
_atom_site_fract_z
_atom_site_U_iso_or_equiv
_atom_site_adp_type
_atom_site_calc_flag
_atom_site_refinement_flags
_atom_site_occupancy
S S1 -0.87437(3) 0.64372(3) 0.33879(5) 0.02064(13) Uani d . 1
N N1 -0.66924(10) 0.51441(11) 0.17680(17) 0.0192(3) Uani d . 1
H H1A -0.6294(19) 0.443(2) 0.140(3) 0.05 Uiso d . 1
H H1B -0.6319(19) 0.583(2) 0.135(3) 0.05 Uiso d . 1
C C2 -0.79042(12) 0.51613(11) 0.27634(18) 0.0154(3) Uani d . 1
N N3 -0.84841(10) 0.41073(10) 0.32669(17) 0.0177(2) Uani d . 1
H H3 -0.928(2) 0.408(2) 0.406(3) 0.05 Uiso d . 1
N N4 -0.77834(10) 0.30715(10) 0.28202(16) 0.0170(2) Uani d . 1
C C5 -0.84105(12) 0.21003(12) 0.32281(19) 0.0168(3) Uani d . 1
H H5 -0.9299 0.2125 0.38 0.02 Uiso calc R 1
C C6 -0.77714(12) 0.09669(12) 0.28214(18) 0.0165(3) Uani d . 1
C C7 -0.82981(13) -0.01458(12) 0.3055(2) 0.0203(3) Uani d . 1
H H7 -0.9172 -0.0336 0.3521 0.024 Uiso calc R 1
N N8 -0.73164(11) -0.09260(11) 0.24822(17) 0.0214(3) Uani d . 1
H H8 -0.743(2) -0.172(2) 0.251(3) 0.05 Uiso d . 1
C C9 -0.62411(13) -0.02867(13) 0.1925(2) 0.0218(3) Uani d . 1
H H9 -0.5421 -0.0627 0.1467 0.026 Uiso calc R 1
N N10 -0.64591(10) 0.08743(10) 0.20915(17) 0.0191(3) Uani d . 1
O O21 -0.50826(10) 0.29013(9) -0.04044(17) 0.0250(2) Uani d . 1
H H21A -0.552(2) 0.3077(19) -0.118(3) 0.05 Uiso d . 1
H H21B -0.552(2) 0.237(2) 0.038(3) 0.05 Uiso d . 1

loop_
_atom_site_aniso_label
_atom_site_aniso_U_11
_atom_site_aniso_U_22
_atom_site_aniso_U_33
_atom_site_aniso_U_12
_atom_site_aniso_U_13
_atom_site_aniso_U_23
S1 0.01797(19) 0.01144(19) 0.0285(2) 0.00167(11) 0.00184(13) 0.00089(13)
N1 0.0159(5) 0.0133(6) 0.0254(6) -0.0002(4) 0.0004(4) 0.0000(5)
C2 0.0159(6) 0.0146(6) 0.0152(6) 0.0002(5) -0.0030(4) -0.0003(5)
N3 0.0154(5) 0.0117(6) 0.0224(6) 0.0018(4) 0.0025(4) -0.0001(4)
N4 0.0174(5) 0.0131(6) 0.0185(6) 0.0028(4) -0.0009(4) -0.0010(4)
C5 0.0158(6) 0.0158(7) 0.0178(6) -0.0005(5) -0.0022(5) -0.0003(5)
C6 0.0171(6) 0.0162(7) 0.0158(6) -0.0002(5) -0.0030(5) -0.0002(5)
C7 0.0207(6) 0.0163(7) 0.0230(7) -0.0019(5) -0.0034(5) -0.0006(5)
N8 0.0279(6) 0.0114(6) 0.0240(6) -0.0005(5) -0.0046(5) -0.0013(5)
C9 0.0224(7) 0.0167(7) 0.0240(7) 0.0032(5) -0.0015(5) -0.0012(5)
N10 0.0177(5) 0.0139(6) 0.0233(6) 0.0013(4) -0.0006(4) -0.0001(4)
O21 0.0221(5) 0.0221(6) 0.0298(6) -0.0038(4) -0.0047(4) 0.0068(4)

loop_
_atom_type_symbol
_atom_type_description
_atom_type_scat_dispersion_real
_atom_type_scat_dispersion_imag
_atom_type_scat_source
C C 0.0033 0.0016 'International Tables Vol C Tables 4.2.6.8 and 6.1.1.4'
H H 0 0 'International Tables Vol C Tables 4.2.6.8 and 6.1.1.4'
N N 0.0061 0.0033 'International Tables Vol C Tables 4.2.6.8 and 6.1.1.4'
S S 0.1246 0.1234 'International Tables Vol C Tables 4.2.6.8 and 6.1.1.4'
O O 0.0106 0.006 'International Tables Vol C Tables 4.2.6.8 and 6.1.1.4'

loop_
_geom_angle_atom_site_label_1
_geom_angle_atom_site_label_2
_geom_angle_atom_site_label_3
_geom_angle
C2 N1 H1A 119.8(13)
C2 N1 H1B 118.5(14)
H1A N1 H1B 121.2(19)
N1 C2 N3 117.63(12)
N1 C2 S1 123.18(10)
N3 C2 S1 119.18(10)
C2 N3 N4 118.96(11)
C2 N3 H3 120.5(14)
N4 N3 H3 119.7(14)
C5 N4 N3 115.68(11)
N4 C5 C6 120.23(12)
N4 C5 H5 119.9
C6 C5 H5 119.9
C7 C6 N10 109.59(11)
C7 C6 C5 127.99(12)
N10 C6 C5 122.42(12)
N8 C7 C6 106.20(12)
N8 C7 H7 126.9
C6 C7 H7 126.9
C9 N8 C7 107.62(12)
C9 N8 H8 129.8(14)
C7 N8 H8 122.6(14)
N10 C9 N8 112.12(12)
N10 C9 H9 123.9
N8 C9 H9 123.9
C9 N10 C6 104.47(11)
H21A O21 H21B 106(2)

loop_
_geom_bond_atom_site_label_1
_geom_bond_atom_site_label_2
_geom_bond_distance
S1 C2 1.6986(13)
N1 C2 1.3309(17)
N1 H1A 0.92(2)
N1 H1B 0.88(2)
C2 N3 1.3480(17)
N3 N4 1.3844(15)
N3 H3 0.90(2)
N4 C5 1.2816(17)
C5 C6 1.4456(18)
C5 H5 0.95
C6 C7 1.3685(18)
C6 N10 1.3955(16)
C7 N8 1.3630(18)
C7 H7 0.95
N8 C9 1.3453(18)
N8 H8 0.90(2)
C9 N10 1.3264(18)
C9 H9 0.95
O21 H21A 0.83(2)
O21 H21B 0.87(2)

loop_
_geom_hbond_atom_site_label_D
_geom_hbond_atom_site_label_H
_geom_hbond_atom_site_label_A
_geom_hbond_site_symmetry_A
_geom_hbond_distance_DH
_geom_hbond_distance_HA
_geom_hbond_distance_DA
_geom_hbond_angle_DHA
N1 H1A O21 . 0.92(2) 2.34(2) 3.2325(16) 163.2(18)
N8 H8 S1 1_545 0.90(2) 2.51(2) 3.3334(13) 153.0(18)
O21 H21B N10 . 0.87(2) 2.17(2) 3.0399(15) 172(2)

loop_
_geom_torsion_atom_site_label_1
_geom_torsion_atom_site_label_2
_geom_torsion_atom_site_label_3
_geom_torsion_atom_site_label_4
_geom_torsion
N1 C2 N3 N4 3.30(18)
S1 C2 N3 N4 -177.56(9)
C2 N3 N4 C5 -175.73(11)
N3 N4 C5 C6 180.00(11)
N4 C5 C6 C7 -175.90(13)
N4 C5 C6 N10 3.9(2)
N10 C6 C7 N8 0.33(15)
C5 C6 C7 N8 -179.86(12)
C6 C7 N8 C9 -0.07(15)
C7 N8 C9 N10 -0.24(16)
N8 C9 N10 C6 0.43(15)
C7 C6 N10 C9 -0.46(15)
C5 C6 N10 C9 179.72(12)
